data_4111320
loop_
_publ_author_name
'Matthew D. Sanderson'
'Justin W. Kamplain'
'Christopher W. Bielawski'

_publ_section_title
;
 Quinone-Annulated N-Heterocyclic Carbene-Transition-Metal Complexes:
 Observation of \p-Backbonding Using FT-IR Spectroscopy and Cyclic
 Voltammetry
;
_journal_name_full 'Journal of the American Chemical Society'
_journal_page_first 16514
_journal_page_last 16515
_journal_paper_doi 10.1021/ja067475w
_journal_volume 128
_journal_year 2006
_chemical_formula_moiety ' C29 H26 N2 O2, Ag 1+, Cl 1-, 1/2 C4 H8 O'
_chemical_formula_sum 'C31 H30 Ag Cl N2 O2.5'
_chemical_formula_weight 613.89
_chemical_name_systematic
;
 ?
;
_space_group_IT_number 121
_symmetry_cell_setting tetragonal
_symmetry_space_group_name_Hall 'I -4 2'
_symmetry_space_group_name_H-M 'I -4 2 m'
_atom_sites_solution_hydrogens geom
_atom_sites_solution_primary direct
_atom_sites_solution_secondary difmap
_audit_creation_method SHELXL-97
_cell_angle_alpha 90.00
_cell_angle_beta 90.00
_cell_angle_gamma 90.00
_cell_formula_units_Z 8
_cell_length_a 19.1960(7)
_cell_length_b 19.1960(7)
_cell_length_c 15.0434(5)
_cell_measurement_temperature 233(2)
_cell_volume 5543.3(3)
_computing_cell_refinement 'Collect software, Nonius B.V. 1998'
_computing_data_collection 'Collect software, Nonius B.V. 1998'
_computing_data_reduction
;
DENZO and Scalepack (Otwinoski and Minor, 1997)
;
_computing_molecular_graphics 'XP SHELXTL/PC, Siemens Analytical'
_computing_structure_refinement 'XL SHELXTL/PC, Siemens Analytical'
_computing_structure_solution
;

SIR97 - Altomare A., Burla M.C., Camalli M., Cascarano G.L., Giacovazzo C., 
Guagliardi A., Moliterni A.G.G., Polidori G.,Spagna R.
;
_diffrn_ambient_temperature 233(2)
_diffrn_measured_fraction_theta_full 0.997
_diffrn_measured_fraction_theta_max 0.997
_diffrn_measurement_device_type 'Nonius Kappa CCD'
_diffrn_measurement_method \w-scans
_diffrn_radiation_monochromator graphite
_diffrn_radiation_source 'fine-focus sealed tube'
_diffrn_radiation_type MoK\a
_diffrn_radiation_wavelength 0.71073
_diffrn_reflns_av_R_equivalents 0.0259
_diffrn_reflns_av_sigmaI/netI 0.0407
_diffrn_reflns_limit_h_max 24
_diffrn_reflns_limit_h_min -24
_diffrn_reflns_limit_k_max 17
_diffrn_reflns_limit_k_min -17
_diffrn_reflns_limit_l_max 19
_diffrn_reflns_limit_l_min -19
_diffrn_reflns_number 6054
_diffrn_reflns_theta_full 27.50
_diffrn_reflns_theta_max 27.50
_diffrn_reflns_theta_min 3.00
_exptl_absorpt_coefficient_mu 0.856
_exptl_absorpt_correction_type none
_exptl_crystal_colour yellow
_exptl_crystal_density_diffrn 1.471
_exptl_crystal_description plates
_exptl_crystal_F_000 2512
_exptl_crystal_size_max 0.16
_exptl_crystal_size_mid 0.16
_exptl_crystal_size_min 0.15
_refine_diff_density_max 0.424
_refine_diff_density_min -0.348
_refine_diff_density_rms 0.055
_refine_ls_abs_structure_details 'Flack H D (1983), Acta Cryst. A39, 876-881'
_refine_ls_abs_structure_Flack 0.60(3)
_refine_ls_extinction_coef 0.00022(9)
_refine_ls_extinction_expression Fc^*^=kFc[1+0.001xFc^2^\l^3^/sin(2\q)]^-1/4^
_refine_ls_extinction_method SHELXL
_refine_ls_goodness_of_fit_ref 1.081
_refine_ls_hydrogen_treatment mixed
_refine_ls_matrix_type full
_refine_ls_number_parameters 168
_refine_ls_number_reflns 3315
_refine_ls_number_restraints 0
_refine_ls_restrained_S_all 1.081
_refine_ls_R_factor_all 0.0504
_refine_ls_R_factor_gt 0.0365
_refine_ls_shift/su_max 0.042
_refine_ls_shift/su_mean 0.004
_refine_ls_structure_factor_coef Fsqd
_refine_ls_weighting_details 'calc w=1/[\s^2^(Fo^2^)+(0.0254P)^2^+4.9515P] where P=(Fo^2^+2Fc^2^)/3'
_refine_ls_weighting_scheme calc
_refine_ls_wR_factor_gt 0.0699
_refine_ls_wR_factor_ref 0.0741
_reflns_number_gt 2738
_reflns_number_total 3315
_reflns_threshold_expression >2sigma(I)
_cod_data_source_file ja067475wsi20061023_034039_5.cif
_cod_data_source_block jknqag
_cod_original_formula_sum 'C31 H30 Ag Cl N2 O2.50'
_cod_database_code 4111320

loop_
_symmetry_equiv_pos_as_xyz
'x, y, z'
'-x, -y, z'
'x, -y, -z'
'-x, y, -z'
'y, x, z'
'-y, -x, z'
'-y, x, -z'
'y, -x, -z'
'x+1/2, y+1/2, z+1/2'
'-x+1/2, -y+1/2, z+1/2'
'x+1/2, -y+1/2, -z+1/2'
'-x+1/2, y+1/2, -z+1/2'
'y+1/2, x+1/2, z+1/2'
'-y+1/2, -x+1/2, z+1/2'
'-y+1/2, x+1/2, -z+1/2'
'y+1/2, -x+1/2, -z+1/2'

loop_
_atom_site_label
_atom_site_type_symbol
_atom_site_fract_x
_atom_site_fract_y
_atom_site_fract_z
_atom_site_U_iso_or_equiv
_atom_site_adp_type
_atom_site_occupancy
_atom_site_symmetry_multiplicity
_atom_site_calc_flag
_atom_site_refinement_flags
Ag1 Ag 0.805622(14) 0.194378(14) 0.01694(2) 0.04604(12) Uani 1 2 d S
Cl1 Cl 0.77761(6) 0.22239(6) -0.12743(9) 0.0620(4) Uani 1 2 d S
O1 O 0.74837(14) 0.05140(15) 0.36681(17) 0.0618(7) Uani 1 1 d .
N1 N 0.79334(14) 0.12703(13) 0.20162(16) 0.0408(7) Uani 1 1 d .
C1 C 0.82744(17) 0.17256(17) 0.1486(3) 0.0435(12) Uani 1 2 d S
C2 C 0.81620(17) 0.13364(16) 0.2887(2) 0.0406(7) Uani 1 1 d .
C3 C 0.7923(2) 0.09815(19) 0.3691(2) 0.0477(9) Uani 1 1 d .
C4 C 0.82471(18) 0.12320(18) 0.4529(2) 0.0482(9) Uani 1 1 d .
C5 C 0.8040(2) 0.09424(19) 0.5327(2) 0.0572(9) Uani 1 1 d .
H5A H 0.7693 0.0597 0.5334 0.069 Uiso 1 1 calc R
C6 C 0.8342(2) 0.1157(2) 0.6120(2) 0.0661(13) Uani 1 1 d .
H6A H 0.8200 0.0956 0.6659 0.079 Uiso 1 1 calc R
C7 C 0.74225(18) 0.07682(18) 0.1699(2) 0.0419(8) Uani 1 1 d .
C8 C 0.7657(2) 0.0123(2) 0.1431(3) 0.0503(9) Uani 1 1 d .
C9 C 0.7167(2) -0.0364(2) 0.1168(3) 0.0617(11) Uani 1 1 d .
H9A H 0.7316 -0.0808 0.0983 0.074 Uiso 1 1 calc R
C10 C 0.6454(2) -0.0209(2) 0.1173(3) 0.0585(11) Uani 1 1 d .
C11 C 0.6254(2) 0.0446(2) 0.1438(3) 0.0547(10) Uani 1 1 d .
H11A H 0.5777 0.0557 0.1441 0.066 Uiso 1 1 calc R
C12 C 0.67283(19) 0.09485(18) 0.1701(2) 0.0472(8) Uani 1 1 d .
C13 C 0.8421(2) -0.0064(3) 0.1425(3) 0.0759(13) Uani 1 1 d .
H13A H 0.8658 0.0201 0.0967 0.114 Uiso 1 1 calc R
H13B H 0.8474 -0.0558 0.1305 0.114 Uiso 1 1 calc R
H13C H 0.8624 0.0044 0.2000 0.114 Uiso 1 1 calc R
C14 C 0.5908(3) -0.0757(2) 0.0908(3) 0.0845(15) Uani 1 1 d .
H14A H 0.6124 -0.1105 0.0530 0.127 Uiso 1 1 calc R
H14B H 0.5531 -0.0533 0.0588 0.127 Uiso 1 1 calc R
H14C H 0.5726 -0.0979 0.1439 0.127 Uiso 1 1 calc R
C15 C 0.6494(2) 0.1669(2) 0.1962(3) 0.0679(11) Uani 1 1 d .
H15A H 0.6578 0.1740 0.2591 0.102 Uiso 1 1 calc R
H15B H 0.6000 0.1719 0.1841 0.102 Uiso 1 1 calc R
H15C H 0.6751 0.2012 0.1622 0.102 Uiso 1 1 calc R

loop_
_atom_site_aniso_label
_atom_site_aniso_U_11
_atom_site_aniso_U_22
_atom_site_aniso_U_33
_atom_site_aniso_U_23
_atom_site_aniso_U_13
_atom_site_aniso_U_12
Ag1 0.05016(15) 0.05016(15) 0.03780(16) 0.00473(12) -0.00473(12) -0.00736(18)
Cl1 0.0717(6) 0.0717(6) 0.0428(6) 0.0127(5) -0.0127(5) -0.0145(7)
O1 0.0686(18) 0.0646(17) 0.0523(15) 0.0176(14) -0.0050(14) -0.0124(15)
N1 0.0441(17) 0.0417(14) 0.0367(13) 0.0029(11) -0.0024(12) -0.0003(13)
C1 0.0432(17) 0.0432(17) 0.044(3) 0.0049(15) -0.0049(15) 0.001(2)
C2 0.0448(19) 0.0390(16) 0.0379(15) 0.0046(13) -0.0019(15) 0.0062(14)
C3 0.051(2) 0.048(2) 0.0443(18) 0.0117(16) -0.0021(17) 0.0088(18)
C4 0.049(2) 0.052(2) 0.0436(17) 0.0064(15) -0.0004(15) 0.0141(15)
C5 0.058(2) 0.066(2) 0.048(2) 0.0096(16) 0.004(2) 0.012(2)
C6 0.080(3) 0.079(3) 0.040(2) 0.0074(18) 0.0017(18) 0.028(2)
C7 0.047(2) 0.0384(19) 0.0403(17) 0.0006(15) -0.0010(15) -0.0037(16)
C8 0.057(2) 0.040(2) 0.054(2) 0.0013(17) 0.0038(19) -0.0007(17)
C9 0.087(3) 0.040(2) 0.058(2) -0.0033(18) 0.009(2) -0.006(2)
C10 0.068(3) 0.052(3) 0.056(2) 0.003(2) -0.003(2) -0.017(2)
C11 0.052(2) 0.058(3) 0.055(2) 0.000(2) -0.0031(19) -0.0041(19)
C12 0.055(2) 0.044(2) 0.0424(17) -0.0007(15) -0.0040(15) -0.0002(16)
C13 0.070(3) 0.059(3) 0.098(4) -0.006(3) 0.010(3) 0.006(2)
C14 0.100(4) 0.071(3) 0.083(3) -0.006(3) -0.009(3) -0.033(3)
C15 0.057(3) 0.060(3) 0.087(3) -0.013(2) -0.002(2) 0.0117(19)

loop_
_atom_type_symbol
_atom_type_description
_atom_type_scat_dispersion_real
_atom_type_scat_dispersion_imag
_atom_type_scat_source
C C 0.0033 0.0016 'International Tables Vol C Tables 4.2.6.8 and 6.1.1.4'
H H 0.0000 0.0000 'International Tables Vol C Tables 4.2.6.8 and 6.1.1.4'
N N 0.0061 0.0033 'International Tables Vol C Tables 4.2.6.8 and 6.1.1.4'
O O 0.0106 0.0060 'International Tables Vol C Tables 4.2.6.8 and 6.1.1.4'
Cl Cl 0.1484 0.1585 'International Tables Vol C Tables 4.2.6.8 and 6.1.1.4'
Ag Ag -0.8971 1.1015 'International Tables Vol C Tables 4.2.6.8 and 6.1.1.4'

loop_
_geom_angle_atom_site_label_1
_geom_angle_atom_site_label_2
_geom_angle_atom_site_label_3
_geom_angle
_geom_angle_site_symmetry_1
_geom_angle_site_symmetry_3
C1 Ag1 Cl1 177.35(14) . .
C1 N1 C2 110.2(3) . .
C1 N1 C7 124.1(3) . .
C2 N1 C7 125.7(3) . .
N1 C1 N1 106.1(4) 6_665 .
N1 C1 Ag1 126.74(19) 6_665 .
N1 C1 Ag1 126.74(19) . .
C2 C2 N1 106.76(17) 6_665 .
C2 C2 C3 123.5(2) 6_665 .
N1 C2 C3 129.7(3) . .
O1 C3 C2 122.2(3) . .
O1 C3 C4 123.1(3) . .
C2 C3 C4 114.8(3) . .
C5 C4 C4 119.2(2) . 6_665
C5 C4 C3 119.1(3) . .
C4 C4 C3 121.7(2) 6_665 .
C4 C5 C6 120.4(4) . .
C4 C5 H5A 119.8 . .
C6 C5 H5A 119.8 . .
C6 C6 C5 120.4(2) 6_665 .
C6 C6 H6A 119.8 6_665 .
C5 C6 H6A 119.8 . .
C12 C7 C8 122.9(3) . .
C12 C7 N1 119.0(3) . .
C8 C7 N1 118.1(3) . .
C7 C8 C9 117.9(4) . .
C7 C8 C13 122.2(4) . .
C9 C8 C13 119.9(4) . .
C8 C9 C10 121.3(4) . .
C8 C9 H9A 119.4 . .
C10 C9 H9A 119.4 . .
C11 C10 C9 117.9(4) . .
C11 C10 C14 120.8(4) . .
C9 C10 C14 121.2(4) . .
C10 C11 C12 122.5(4) . .
C10 C11 H11A 118.7 . .
C12 C11 H11A 118.7 . .
C7 C12 C11 117.4(3) . .
C7 C12 C15 121.4(3) . .
C11 C12 C15 121.2(3) . .
C8 C13 H13A 109.5 . .
C8 C13 H13B 109.5 . .
H13A C13 H13B 109.5 . .
C8 C13 H13C 109.5 . .
H13A C13 H13C 109.5 . .
H13B C13 H13C 109.5 . .
C10 C14 H14A 109.5 . .
C10 C14 H14B 109.5 . .
H14A C14 H14B 109.5 . .
C10 C14 H14C 109.5 . .
H14A C14 H14C 109.5 . .
H14B C14 H14C 109.5 . .
C12 C15 H15A 109.5 . .
C12 C15 H15B 109.5 . .
H15A C15 H15B 109.5 . .
C12 C15 H15C 109.5 . .
H15A C15 H15C 109.5 . .
H15B C15 H15C 109.5 . .

loop_
_geom_bond_atom_site_label_1
_geom_bond_atom_site_label_2
_geom_bond_distance
_geom_bond_site_symmetry_2
Ag1 C1 2.067(4) .
Ag1 Cl1 2.3012(13) .
O1 C3 1.231(4) .
N1 C1 1.352(4) .
N1 C2 1.388(4) .
N1 C7 1.455(4) .
C1 N1 1.352(4) 6_665
C2 C2 1.362(6) 6_665
C2 C3 1.461(5) .
C3 C4 1.487(5) .
C4 C5 1.381(5) .
C4 C4 1.414(7) 6_665
C5 C6 1.389(5) .
C5 H5A 0.9400 .
C6 C6 1.358(9) 6_665
C6 H6A 0.9400 .
C7 C12 1.377(5) .
C7 C8 1.379(5) .
C8 C9 1.384(5) .
C8 C13 1.510(5) .
C9 C10 1.402(6) .
C9 H9A 0.9400 .
C10 C11 1.373(6) .
C10 C14 1.537(6) .
C11 C12 1.384(5) .
C11 H11A 0.9400 .
C12 C15 1.507(5) .
C13 H13A 0.9700 .
C13 H13B 0.9700 .
C13 H13C 0.9700 .
C14 H14A 0.9700 .
C14 H14B 0.9700 .
C14 H14C 0.9700 .
C15 H15A 0.9700 .
C15 H15B 0.9700 .
C15 H15C 0.9700 .

loop_
_geom_torsion_atom_site_label_1
_geom_torsion_atom_site_label_2
_geom_torsion_atom_site_label_3
_geom_torsion_atom_site_label_4
_geom_torsion
_geom_torsion_site_symmetry_1
_geom_torsion_site_symmetry_4
C2 N1 C1 N1 1.5(5) . 6_665
C7 N1 C1 N1 -176.2(2) . 6_665
C2 N1 C1 Ag1 -171.5(3) . .
C7 N1 C1 Ag1 10.8(6) . .
Cl1 Ag1 C1 N1 -85.8(4) . 6_665
Cl1 Ag1 C1 N1 85.8(4) . .
C1 N1 C2 C2 -0.9(3) . 6_665
C7 N1 C2 C2 176.7(3) . 6_665
C1 N1 C2 C3 176.7(4) . .
C7 N1 C2 C3 -5.6(5) . .
C2 C2 C3 O1 -177.6(2) 6_665 .
N1 C2 C3 O1 5.1(6) . .
C2 C2 C3 C4 2.7(4) 6_665 .
N1 C2 C3 C4 -174.6(3) . .
O1 C3 C4 C5 -1.5(6) . .
C2 C3 C4 C5 178.2(3) . .
O1 C3 C4 C4 177.7(3) . 6_665
C2 C3 C4 C4 -2.6(4) . 6_665
C4 C4 C5 C6 -0.3(4) 6_665 .
C3 C4 C5 C6 178.9(3) . .
C4 C5 C6 C6 0.3(4) . 6_665
C1 N1 C7 C12 -92.8(4) . .
C2 N1 C7 C12 89.9(4) . .
C1 N1 C7 C8 88.9(4) . .
C2 N1 C7 C8 -88.4(4) . .
C12 C7 C8 C9 -1.1(6) . .
N1 C7 C8 C9 177.1(3) . .
C12 C7 C8 C13 179.4(4) . .
N1 C7 C8 C13 -2.4(6) . .
C7 C8 C9 C10 0.0(6) . .
C13 C8 C9 C10 179.5(4) . .
C8 C9 C10 C11 0.7(7) . .
C8 C9 C10 C14 -178.1(4) . .
C9 C10 C11 C12 -0.3(7) . .
C14 C10 C11 C12 178.4(4) . .
C8 C7 C12 C11 1.4(5) . .
N1 C7 C12 C11 -176.8(3) . .
C8 C7 C12 C15 -177.4(4) . .
N1 C7 C12 C15 4.4(5) . .
C10 C11 C12 C7 -0.7(6) . .
C10 C11 C12 C15 178.1(4) . .
